data_2101907
loop_
_publ_author_name
'Cole, J. C.'
'Cole, J. M.'
'Cross, G. H.'
'Farsari, M.'
'Howard, J. A. K.'
'Szablewski, M.'

_publ_section_title
;
 Structural Studies of a Series of Organic Non-Linear Optical Materials
;
_journal_issue 5
_journal_name_full 'Acta Crystallographica Section B'
_journal_page_first 812
_journal_page_last 821
_journal_paper_doi 10.1107/S010876819601525X
_journal_volume 53
_journal_year 1997
_chemical_formula_sum 'C18 H24 N4'
_chemical_formula_weight 296.41
_chemical_name_systematic
;
 ?
;
_space_group_IT_number 14
_symmetry_cell_setting monoclinic
_symmetry_space_group_name_Hall '-P 2ybc'
_symmetry_space_group_name_H-M 'P 1 21/c 1'
_audit_creation_method SHELXL
_cell_angle_alpha 90.00
_cell_angle_beta 112.11(3)
_cell_angle_gamma 90.00
_cell_formula_units_Z 4
_cell_length_a 11.262(2)
_cell_length_b 12.867(3)
_cell_length_c 12.510(3)
_cell_measurement_reflns_used 49
_cell_measurement_temperature 150(2)
_cell_measurement_theta_max 10.8
_cell_measurement_theta_min 6.9
_cell_volume 1679.5(7)
_computing_cell_refinement 'XSCANS (Siemens, 1994)'
_computing_data_collection 'XSCANS (Siemens, 1994)'
_computing_data_reduction 'XSCANS (Siemens, 1994)'
_computing_molecular_graphics SHELXTL-PLUS
_computing_publication_material 'SHELXL-93 (Sheldrick, 1993)'
_computing_structure_refinement 'SHELXL-93 (Sheldrick, 1993)'
_computing_structure_solution 'SHELXS-86 (Sheldrick, 1990)'
_diffrn_ambient_temperature 150(2)
_diffrn_measurement_device 'Siemens P4 diffractometer'
_diffrn_measurement_method '2\q/\w scans'
_diffrn_radiation_monochromator graphite
_diffrn_radiation_source 'fine-focus sealed tube'
_diffrn_radiation_type MoK\a
_diffrn_radiation_wavelength 0.71073
_diffrn_reflns_av_R_equivalents 0.0370
_diffrn_reflns_av_sigmaI/netI 0.1057
_diffrn_reflns_limit_h_max 13
_diffrn_reflns_limit_h_min -1
_diffrn_reflns_limit_k_max 15
_diffrn_reflns_limit_k_min -1
_diffrn_reflns_limit_l_max 14
_diffrn_reflns_limit_l_min -14
_diffrn_reflns_number 3758
_diffrn_reflns_theta_max 25.00
_diffrn_reflns_theta_min 2.37
_diffrn_standards_decay_% 0
_diffrn_standards_interval_count 97
_diffrn_standards_number 3
_exptl_absorpt_coefficient_mu 0.072
_exptl_absorpt_correction_type none
_exptl_crystal_colour brown
_exptl_crystal_density_diffrn 1.172
_exptl_crystal_description block
_exptl_crystal_F_000 640
_exptl_crystal_size_max 0.30
_exptl_crystal_size_mid 0.22
_exptl_crystal_size_min 0.20
_refine_diff_density_max .129
_refine_diff_density_min -.208
_refine_ls_extinction_method none
_refine_ls_goodness_of_fit_all 0.764
_refine_ls_goodness_of_fit_obs 0.962
_refine_ls_hydrogen_treatment refall
_refine_ls_matrix_type full
_refine_ls_number_parameters 295
_refine_ls_number_reflns 2949
_refine_ls_number_restraints 0
_refine_ls_restrained_S_all 0.764
_refine_ls_restrained_S_obs 0.962
_refine_ls_R_factor_all 0.0961
_refine_ls_R_factor_obs 0.0374
_refine_ls_shift/esd_max -0.041
_refine_ls_shift/esd_mean 0.005
_refine_ls_structure_factor_coef Fsqd
_refine_ls_weighting_details 'w=1/[\s^2^(Fo^2^)+(0.0249P)^2^+0.0000P] where P=(Fo^2^+2Fc^2^)/3'
_refine_ls_weighting_scheme calc
_refine_ls_wR_factor_all 0.0700
_refine_ls_wR_factor_obs 0.0607
_reflns_number_observed 1550
_reflns_number_total 2949
_reflns_observed_criterion >2sigma(I)
_cod_data_source_file an0521.cif
_cod_data_source_block I
_cod_depositor_comments
;
The following automatic conversions were performed:
'_symmetry_cell_setting' value 'Monoclinic' changed to 'monoclinic'
according to '/home/saulius/struct/CIF-dictionaries/cif_core.dic'
dictionary named 'cif_core.dic' version 2.4.1 from
2010-06-29.

'_exptl_absorpt_correction_type' value 'None' changed to
'none' according to '/home/saulius/struct/CIF-dictionaries/cif_core.dic'
dictionary named 'cif_core.dic' version 2.4.1 from 2010-06-29.

Automatic conversion script
Id: cif_fix_enum 1527 2010-12-29 10:47:43Z saulius 

The following automatic conversions were performed:

'_symmetry_cell_setting' value 'Monoclinic' changed to 'monoclinic'
according to /home/saulius/struct/CIF-dictionaries/cif_core.dic
dictionary named 'cif_core.dic' version 2.4.1 from
2010-06-29.

'_exptl_absorpt_correction_type' value 'None' changed to
'none' according to
/home/saulius/struct/CIF-dictionaries/cif_core.dic dictionary named
'cif_core.dic' version 2.4.1 from 2010-06-29.

Automatic conversion script
Id: cif_fix_values 1715 2011-07-08 13:25:40Z adriana 

The following automatic conversions were performed:

'_refine_ls_weighting_scheme' value 'calc
w=1/[\s^2^(Fo^2^)+(0.0249P)^2^+0.0000P] where P=(Fo^2^+2Fc^2^)/3' was
changed to 'calc'. New tag '_refine_ls_weighting_details' was
created. The value of the new tag was set to
'w=1/[\s^2^(Fo^2^)+(0.0249P)^2^+0.0000P] where P=(Fo^2^+2Fc^2^)/3'.

Automatic conversion script
Id: cif_fix_values 3143 2015-03-26 13:38:13Z robertas 
;
_cod_original_cell_volume 1679.5(6)
_cod_original_sg_symbol_H-M 'P 21/c'
_cod_database_code 2101907

loop_
_symmetry_equiv_pos_as_xyz
'x, y, z'
'-x, y+1/2, -z+1/2'
'-x, -y, -z'
'x, -y-1/2, z-1/2'

loop_
_atom_site_aniso_label
_atom_site_aniso_U_11
_atom_site_aniso_U_22
_atom_site_aniso_U_33
_atom_site_aniso_U_12
_atom_site_aniso_U_13
_atom_site_aniso_U_23
N1 0.0460(13) 0.0385(12) 0.0313(11) -0.0033(11) 0.0056(10) 0.0072(9)
N2 0.0591(14) 0.0425(13) 0.0352(11) -0.0021(12) 0.0276(11) 0.0037(10)
N3 0.0282(10) 0.0183(9) 0.0206(8) -0.0017(8) 0.0113(8) 0.0001(8)
N4 0.0303(11) 0.0216(10) 0.0184(9) -0.0015(9) 0.0081(8) -0.0014(8)
C1 0.0378(15) 0.0285(13) 0.0198(11) -0.0116(12) 0.0072(11) -0.0008(10)
C2 0.043(2) 0.0254(13) 0.0223(12) -0.0075(12) 0.0096(12) 0.0045(10)
C3 0.0324(14) 0.0256(13) 0.0217(11) -0.0024(11) 0.0112(11) 0.0024(10)
C4 0.0270(13) 0.0203(11) 0.0209(11) -0.0049(10) 0.0074(10) -0.0024(9)
C5 0.0279(13) 0.0256(13) 0.0235(12) 0.0033(11) 0.0063(11) 0.0023(10)
C6 0.0255(13) 0.0285(13) 0.0234(11) 0.0001(11) 0.0103(10) -0.0019(10)
C7 0.0224(12) 0.0211(12) 0.0186(10) -0.0008(10) 0.0063(9) 0.0016(9)
C8 0.0236(13) 0.0239(12) 0.0242(12) 0.0020(11) 0.0082(10) 0.0004(10)
C9 0.0278(13) 0.0263(12) 0.0251(11) -0.0008(11) 0.0140(10) -0.0025(10)
C10 0.0194(12) 0.0260(12) 0.0211(11) -0.0039(11) 0.0069(10) -0.0003(10)
C11 0.0336(14) 0.0195(12) 0.0238(12) -0.0052(11) 0.0105(11) -0.0005(10)
C12 0.039(2) 0.0322(14) 0.0258(13) -0.0096(13) 0.0096(12) -0.0040(11)
C13 0.0288(13) 0.0262(13) 0.0237(11) -0.0001(11) 0.0148(10) 0.0028(10)
C14 0.035(2) 0.034(2) 0.0381(14) -0.0007(13) 0.0207(13) -0.0022(12)
C15 0.0338(14) 0.0240(12) 0.0203(11) 0.0022(11) 0.0084(10) 0.0007(10)
C16 0.0348(15) 0.0239(13) 0.0327(14) 0.0020(12) 0.0124(12) -0.0021(11)
C17 0.0355(14) 0.0255(12) 0.0199(11) -0.0054(12) 0.0083(11) -0.0036(10)
C18 0.0345(15) 0.0264(13) 0.0349(14) -0.0044(13) 0.0120(13) -0.0018(12)

loop_
_atom_site_label
_atom_site_fract_x
_atom_site_fract_y
_atom_site_fract_z
_atom_site_U_iso_or_equiv
_atom_site_thermal_displace_type
_atom_site_calc_flag
_atom_site_occupancy
_atom_site_type_symbol
N1 0.5222(2) 1.22871(14) -0.35153(14) 0.0412(5) Uani d 1 N
N2 0.8684(2) 1.04665(15) -0.33610(14) 0.0427(5) Uani d 1 N
N3 0.7624(2) 0.99849(12) 0.28181(13) 0.0218(4) Uani d 1 N
N4 0.7848(2) 0.83460(12) 0.21234(12) 0.0238(4) Uani d 1 N
C1 0.6077(2) 1.1736(2) -0.3052(2) 0.0297(5) Uani d 1 C
C2 0.7953(2) 1.0754(2) -0.2975(2) 0.0310(6) Uani d 1 C
C3 0.7097(2) 1.1067(2) -0.2448(2) 0.0263(5) Uani d 1 C
C4 0.7250(2) 1.06666(15) -0.1321(2) 0.0232(5) Uani d 1 C
C5 0.6415(2) 1.0952(2) -0.0765(2) 0.0266(5) Uani d 1 C
C6 0.6567(2) 1.0551(2) 0.0303(2) 0.0255(5) Uani d 1 C
C7 0.7525(2) 0.98252(14) 0.08497(15) 0.0211(5) Uani d 1 C
C8 0.8362(2) 0.9537(2) 0.0312(2) 0.0241(5) Uani d 1 C
C9 0.8231(2) 0.9955(2) -0.0742(2) 0.0252(5) Uani d 1 C
C10 0.7664(2) 0.9375(2) 0.1965(2) 0.0224(5) Uani d 1 C
C11 0.8019(2) 1.1094(2) 0.2897(2) 0.0257(5) Uani d 1 C
C12 0.9108(2) 1.1318(2) 0.4034(2) 0.0330(6) Uani d 1 C
C13 0.7144(2) 0.9611(2) 0.3705(2) 0.0248(5) Uani d 1 C
C14 0.6099(2) 1.0323(2) 0.3777(2) 0.0337(6) Uani d 1 C
C15 0.8628(2) 0.7890(2) 0.3261(2) 0.0266(5) Uani d 1 C
C16 0.9684(2) 0.7198(2) 0.3180(2) 0.0306(6) Uani d 1 C
C17 0.7286(2) 0.7604(2) 0.1155(2) 0.0276(5) Uani d 1 C
C18 0.6458(2) 0.6798(2) 0.1435(2) 0.0323(6) Uani d 1 C
H5 0.569(2) 1.0010(17) 0.4260(19) 0.070(8) Uiso d 1 H
H6 0.5981(17) 1.0790(13) 0.0671(14) 0.027(6) Uiso d 1 H
H8 0.934(2) 1.2077(17) 0.4038(16) 0.049(7) Uiso d 1 H
H9 0.9354(18) 0.6583(15) 0.2701(15) 0.036(6) Uiso d 1 H
H11A 0.8852(19) 1.1182(16) 0.4703(17) 0.051(7) Uiso d 1 H
H11B 0.8050(18) 0.7238(14) 0.0968(15) 0.037(6) Uiso d 1 H
H12A 1.0244(18) 0.6935(15) 0.3974(16) 0.039(6) Uiso d 1 H
H12B 0.990(2) 1.0891(15) 0.4114(16) 0.042(7) Uiso d 1 H
H12C 0.579(2) 0.7090(16) 0.1670(16) 0.045(7) Uiso d 1 H
H13A 0.539(2) 1.0407(16) 0.2987(18) 0.053(7) Uiso d 1 H
H13B 0.6786(18) 0.8004(14) 0.0457(15) 0.031(6) Uiso d 1 H
H14A 0.6474(18) 1.1002(15) 0.4128(15) 0.034(6) Uiso d 1 H
H14B 0.9078(17) 0.9036(13) 0.0709(14) 0.024(5) Uiso d 1 H
H14C 0.5703(19) 1.1427(15) -0.1163(16) 0.040(6) Uiso d 1 H
H15A 0.6966(19) 0.6300(16) 0.2074(17) 0.043(6) Uiso d 1 H
H15B 0.7885(16) 0.9569(13) 0.4515(14) 0.022(5) Uiso d 1 H
H16A 0.8035(16) 0.7482(13) 0.3565(13) 0.017(5) Uiso d 1 H
H16B 0.8334(18) 1.1239(15) 0.2226(15) 0.037(6) Uiso d 1 H
H16C 0.9055(17) 0.8482(14) 0.3783(15) 0.031(6) Uiso d 1 H
H17A 0.8828(17) 0.9781(13) -0.1062(13) 0.019(5) Uiso d 1 H
H17B 1.027(2) 0.7600(15) 0.2874(16) 0.047(7) Uiso d 1 H
H18A 0.718(2) 1.1529(15) 0.2763(16) 0.046(7) Uiso d 1 H
H18B 0.6718(17) 0.8914(14) 0.3450(14) 0.024(5) Uiso d 1 H
H18C 0.5984(19) 0.6386(16) 0.0722(17) 0.048(7) Uiso d 1 H

loop_
_atom_type_symbol
_atom_type_description
_atom_type_scat_dispersion_real
_atom_type_scat_dispersion_imag
_atom_type_scat_source
C C 0.0033 0.0016 'International Tables Vol C Tables 4.2.6.8 and 6.1.1.4'
H H 0.0000 0.0000 'International Tables Vol C Tables 4.2.6.8 and 6.1.1.4'
N N 0.0061 0.0033 'International Tables Vol C Tables 4.2.6.8 and 6.1.1.4'

loop_
_geom_angle_atom_site_label_1
_geom_angle_atom_site_label_2
_geom_angle_atom_site_label_3
_geom_angle
_geom_angle_publ_flag
C10 N3 C13 122.4(2) yes
C10 N3 C11 121.1(2) yes
C13 N3 C11 116.4(2) yes
C10 N4 C15 122.3(2) yes
C10 N4 C17 121.3(2) yes
C15 N4 C17 116.4(2) yes
N1 C1 C3 177.5(2) yes
N2 C2 C3 176.7(2) yes
C1 C3 C2 119.1(2) yes
C1 C3 C4 120.9(2) yes
C2 C3 C4 120.0(2) yes
C9 C4 C5 117.0(2) yes
C9 C4 C3 121.0(2) yes
C5 C4 C3 122.0(2) yes
C6 C5 C4 121.1(2) yes
C6 C5 H14C 120.1(11) yes
C4 C5 H14C 118.7(11) yes
C5 C6 C7 121.0(2) yes
C5 C6 H6 118.3(10) yes
C7 C6 H6 120.7(10) yes
C6 C7 C8 118.6(2) yes
C6 C7 C10 121.2(2) yes
C8 C7 C10 120.3(2) yes
C9 C8 C7 120.5(2) yes
C9 C8 H14B 120.0(10) yes
C7 C8 H14B 119.5(10) yes
C8 C9 C4 121.7(2) yes
C8 C9 H17A 119.0(11) yes
C4 C9 H17A 119.2(10) yes
N3 C10 N4 120.7(2) yes
N3 C10 C7 120.3(2) yes
N4 C10 C7 119.1(2) yes
N3 C11 C12 111.2(2) yes
N3 C11 H16B 107.5(11) yes
C12 C11 H16B 108.7(10) yes
N3 C11 H18A 105.6(11) yes
C12 C11 H18A 114.1(10) yes
H16B C11 H18A 109.5(14) yes
C11 C12 H8 107.6(11) yes
C11 C12 H11A 111.5(12) yes
H8 C12 H11A 108.7(16) yes
C11 C12 H12B 111.0(11) yes
H8 C12 H12B 107.9(17) yes
H11A C12 H12B 110.0(16) yes
N3 C13 C14 110.9(2) yes
N3 C13 H15B 111.0(9) yes
C14 C13 H15B 109.1(9) yes
N3 C13 H18B 108.3(10) yes
C14 C13 H18B 105.5(10) yes
H15B C13 H18B 111.8(13) yes
C13 C14 H5 110.2(14) yes
C13 C14 H13A 110.5(12) yes
H5 C14 H13A 105.2(18) yes
C13 C14 H14A 110.2(11) yes
H5 C14 H14A 108.0(17) yes
H13A C14 H14A 112.5(16) yes
N4 C15 C16 111.3(2) yes
N4 C15 H16A 108.9(9) yes
C16 C15 H16A 111.0(9) yes
N4 C15 H16C 106.9(10) yes
C16 C15 H16C 107.2(11) yes
H16A C15 H16C 111.5(14) yes
C15 C16 H9 112.9(12) yes
C15 C16 H12A 110.1(11) yes
H9 C16 H12A 106.5(15) yes
C15 C16 H17B 111.0(11) yes
H9 C16 H17B 109.4(15) yes
H12A C16 H17B 106.6(16) yes
N4 C17 C18 111.2(2) yes
N4 C17 H11B 109.1(10) yes
C18 C17 H11B 111.1(10) yes
N4 C17 H13B 108.2(10) yes
C18 C17 H13B 111.3(11) yes
H11B C17 H13B 105.7(14) yes
C17 C18 H12C 114.6(12) yes
C17 C18 H15A 113.4(12) yes
H12C C18 H15A 105.9(16) yes
C17 C18 H18C 108.9(12) yes
H12C C18 H18C 104.9(16) yes
H15A C18 H18C 108.6(16) yes

loop_
_geom_bond_atom_site_label_1
_geom_bond_atom_site_label_2
_geom_bond_distance
_geom_bond_publ_flag
N1 C1 1.159(3) yes
N2 C2 1.162(3) yes
N3 C10 1.339(2) yes
N3 C13 1.486(2) yes
N3 C11 1.487(2) yes
N4 C10 1.343(2) yes
N4 C15 1.483(2) yes
N4 C17 1.484(2) yes
C1 C3 1.407(3) yes
C2 C3 1.415(3) yes
C3 C4 1.450(2) yes
C4 C9 1.408(3) yes
C4 C5 1.412(3) yes
C5 C6 1.382(3) yes
C5 H14C 0.98(2) yes
C6 C7 1.396(3) yes
C6 H6 0.98(2) yes
C7 C8 1.398(3) yes
C7 C10 1.464(2) yes
C8 C9 1.379(3) yes
C8 H14B 1.01(2) yes
C9 H17A 0.93(2) yes
C11 C12 1.516(3) yes
C11 H16B 1.04(2) yes
C11 H18A 1.06(2) yes
C12 H8 1.01(2) yes
C12 H11A 1.00(2) yes
C12 H12B 1.02(2) yes
C13 C14 1.521(3) yes
C13 H15B 1.04(2) yes
C13 H18B 1.01(2) yes
C14 H5 0.98(2) yes
C14 H13A 1.02(2) yes
C14 H14A 1.00(2) yes
C15 C16 1.519(3) yes
C15 H16A 1.03(2) yes
C15 H16C 1.00(2) yes
C16 H9 0.98(2) yes
C16 H12A 1.01(2) yes
C16 H17B 1.02(2) yes
C17 C18 1.521(3) yes
C17 H11B 1.08(2) yes
C17 H13B 0.99(2) yes
C18 H12C 0.98(2) yes
C18 H15A 1.02(2) yes
C18 H18C 1.00(2) yes

loop_
_cod_related_entry_id
_cod_related_entry_database
_cod_related_entry_code
1 ChemSpider 21140743
